data_7203342
loop_
_publ_author_name
'Nakano, Kazunori'
'Sada, Kazuki'
'Aburaya, Kazuaki'
'Nakagawa, Kenji'
'Yoswathananont, Nungruethai'
'Tohnai, Norimitsu'
'Miyata, Mikiji'

_publ_section_title
;
 Guest-induced inversion of an asymmetric host layer in inclusion
 crystals of cholic acid
;
_journal_issue 6
_journal_name_full CrystEngComm
_journal_page_first 461
_journal_paper_doi 10.1039/b602862d
_journal_volume 8
_journal_year 2006
_chemical_formula_sum 'C55 H86 Cl2 O10'
_chemical_formula_weight 978.18
_space_group_IT_number 4
_symmetry_cell_setting monoclinic
_symmetry_Int_Tables_number 4
_symmetry_space_group_name_Hall 'P 2yb'
_symmetry_space_group_name_H-M 'P 1 21 1'
_audit_creation_date 'Thu Apr 27 02:03:16 2006'
_audit_creation_method 'by teXsan'
_cell_angle_alpha 90
_cell_angle_beta 90.51(2)
_cell_angle_gamma 90
_cell_formula_units_Z 2
_cell_length_a 7.453(1)
_cell_length_b 25.368(4)
_cell_length_c 13.763(2)
_cell_measurement_reflns_used 27928
_cell_measurement_temperature 93.2
_cell_measurement_theta_max 68.1
_cell_measurement_theta_min 3.2
_cell_volume 2602.0(7)
_computing_cell_refinement PROCESS-AUTO
_computing_data_collection PROCESS-AUTO
_computing_data_reduction 'teXsan Ver. 1.10'
_computing_publication_material 'teXsan Ver. 1.10'
_computing_structure_refinement 'teXsan Ver. 1.10'
_computing_structure_solution SIR92
_diffrn_measured_fraction_theta_full 0.9903
_diffrn_measured_fraction_theta_max 0.9903
_diffrn_measurement_device_type 'Rigaku RAXIS-RAPID Imaging Plate'
_diffrn_measurement_method \w
_diffrn_radiation_type 'Cu K\a'
_diffrn_radiation_wavelength 1.5419
_diffrn_reflns_av_R_equivalents 0.101
_diffrn_reflns_limit_h_max 8
_diffrn_reflns_limit_h_min 0
_diffrn_reflns_limit_k_max 30
_diffrn_reflns_limit_k_min 0
_diffrn_reflns_limit_l_max 16
_diffrn_reflns_limit_l_min -16
_diffrn_reflns_number 23961
_diffrn_reflns_theta_full 68.16
_diffrn_reflns_theta_max 68.16
_exptl_absorpt_coefficient_mu 1.579
_exptl_absorpt_correction_T_max 0.729
_exptl_absorpt_correction_T_min 0.361
_exptl_absorpt_correction_type integration
_exptl_absorpt_process_details '(Higashi, 1999)'
_exptl_crystal_colour colorless
_exptl_crystal_density_diffrn 1.248
_exptl_crystal_density_method 'not measured'
_exptl_crystal_description block
_exptl_crystal_size_max 0.500
_exptl_crystal_size_mid 0.300
_exptl_crystal_size_min 0.200
_refine_diff_density_max 0.30
_refine_diff_density_min -0.31
_refine_ls_extinction_method none
_refine_ls_goodness_of_fit_ref 1.197
_refine_ls_hydrogen_treatment noref
_refine_ls_number_parameters 604
_refine_ls_number_reflns 4809
_refine_ls_R_factor_gt 0.0636
_refine_ls_shift/su_max 0.0004
_refine_ls_structure_factor_coef Fsqd
_refine_ls_weighting_details 'w = 1/[\s^2^(Fo^2^) + (0.05000(Max(Fo^2^,0) + 2Fc^2^)/3)^2^]'
_refine_ls_weighting_scheme calc
_refine_ls_wR_factor_ref 0.1660
_reflns_number_gt 3878
_reflns_number_total 4809
_reflns_threshold_expression F^2^>2.0\s(F^2^)
_cod_data_source_file b602862d.txt
_cod_data_source_block aburaya78_
_cod_original_cell_volume 2602.0(8)
_cod_original_formula_sum 'C55 H86 Cl2 O10 '
_cod_database_code 7203342

loop_
_symmetry_equiv_pos_as_xyz
x,y,z
-x,1/2+y,-z

loop_
_atom_site_label
_atom_site_type_symbol
_atom_site_fract_x
_atom_site_fract_y
_atom_site_fract_z
_atom_site_U_iso_or_equiv
_atom_site_adp_type
_atom_site_occupancy
_atom_site_calc_flag
_atom_site_refinement_flags
_atom_site_disorder_assembly
_atom_site_disorder_group
Cl(1) Cl -0.9918(3) 0.0505(3) -1.3822(1) 0.0453(4) Uani 1.00 d . . .
Cl(2) Cl -0.4992(2) -0.0737(3) -1.1994(1) 0.0412(4) Uani 1.00 d . . .
O(1) O 0.0677(5) -0.2695(4) -0.9974(3) 0.032(1) Uani 1.00 d . . .
O(2) O -0.3429(5) -0.1802(4) -0.7679(3) 0.0251(9) Uani 1.00 d . . .
O(3) O 0.1129(5) -0.2254(4) -0.5659(3) 0.0238(9) Uani 1.00 d . . .
O(4) O -0.2280(6) -0.2838(4) -0.1123(3) 0.035(1) Uani 1.00 d . . .
O(5) O -0.4741(6) -0.2673(4) -0.2003(3) 0.0296(10) Uani 1.00 d . . .
O(6) O -0.3971(6) 0.2217(4) -0.5011(3) 0.034(1) Uani 1.00 d . . .
O(7) O -0.7875(5) 0.1264(4) -0.7329(3) 0.0256(10) Uani 1.00 d . . .
O(8) O -0.3453(5) 0.1774(4) -0.9313(3) 0.0251(9) Uani 1.00 d . . .
O(9) O -0.6912(6) 0.2300(4) -1.3868(3) 0.035(1) Uani 1.00 d . . .
O(10) O -0.9403(6) 0.2182(4) -1.3003(3) 0.0307(10) Uani 1.00 d . . .
C(1) C 0.2673(7) -0.1513(4) -0.8755(4) 0.027(1) Uani 1.00 d . . .
C(2) C 0.2426(7) -0.2096(4) -0.9017(4) 0.027(1) Uani 1.00 d . . .
C(3) C 0.0887(8) -0.2145(4) -0.9767(4) 0.028(1) Uani 1.00 d . . .
C(4) C -0.0817(8) -0.1908(4) -0.9351(4) 0.027(1) Uani 1.00 d . . .
C(5) C -0.0587(7) -0.1327(4) -0.9063(4) 0.023(1) Uani 1.00 d . . .
C(6) C -0.2334(7) -0.1091(4) -0.8663(4) 0.026(1) Uani 1.00 d . . .
C(7) C -0.2820(8) -0.1264(4) -0.7627(4) 0.026(1) Uani 1.00 d . . .
C(8) C -0.1197(7) -0.1209(4) -0.6922(4) 0.021(1) Uani 1.00 d . . .
C(9) C 0.0473(7) -0.1469(4) -0.7328(4) 0.023(1) Uani 1.00 d . . .
C(10) C 0.1013(7) -0.1246(4) -0.8335(4) 0.024(1) Uani 1.00 d . . .
C(11) C 0.2030(7) -0.1477(4) -0.6574(4) 0.026(1) Uani 1.00 d . . .
C(12) C 0.1504(7) -0.1690(4) -0.5582(4) 0.022(1) Uani 1.00 d . . .
C(13) C -0.0130(7) -0.1403(4) -0.5164(4) 0.021(1) Uani 1.00 d . . .
C(14) C -0.1663(7) -0.1433(4) -0.5937(4) 0.021(1) Uani 1.00 d . . .
C(15) C -0.3291(8) -0.1236(4) -0.5408(4) 0.025(1) Uani 1.00 d . . .
C(16) C -0.3030(8) -0.1421(4) -0.4353(4) 0.029(1) Uani 1.00 d . . .
C(17) C -0.1074(7) -0.1648(4) -0.4286(4) 0.025(1) Uani 1.00 d . . .
C(18) C 0.0404(8) -0.0822(4) -0.4937(4) 0.027(1) Uani 1.00 d . . .
C(19) C 0.1466(8) -0.0654(4) -0.8268(4) 0.029(1) Uani 1.00 d . . .
C(20) C -0.0271(8) -0.1591(4) -0.3257(4) 0.024(1) Uani 1.00 d . . .
C(21) C 0.1637(8) -0.1814(4) -0.3168(4) 0.031(1) Uani 1.00 d . . .
C(22) C -0.1518(7) -0.1842(4) -0.2495(4) 0.024(1) Uani 1.00 d . . .
C(23) C -0.1963(9) -0.2429(4) -0.2676(4) 0.032(2) Uani 1.00 d . . .
C(24) C -0.3000(8) -0.2660(4) -0.1867(4) 0.026(1) Uani 1.00 d . . .
C(25) C -0.1761(7) 0.1064(4) -0.6202(4) 0.026(1) Uani 1.00 d . . .
C(26) C -0.2098(8) 0.1644(4) -0.5953(4) 0.027(1) Uani 1.00 d . . .
C(27) C -0.3668(8) 0.1672(4) -0.5225(4) 0.026(1) Uani 1.00 d . . .
C(28) C -0.5311(8) 0.1409(4) -0.5634(4) 0.028(1) Uani 1.00 d . . .
C(29) C -0.4994(8) 0.0833(4) -0.5942(4) 0.026(1) Uani 1.00 d . . .
C(30) C -0.6710(8) 0.0573(4) -0.6335(4) 0.025(1) Uani 1.00 d . . .
C(31) C -0.7205(8) 0.0736(4) -0.7378(4) 0.025(1) Uani 1.00 d . . .
C(32) C -0.5598(7) 0.0699(4) -0.8064(4) 0.023(1) Uani 1.00 d . . .
C(33) C -0.3948(7) 0.0990(4) -0.7656(4) 0.023(1) Uani 1.00 d . . .
C(34) C -0.3390(7) 0.0771(4) -0.6636(4) 0.023(1) Uani 1.00 d . . .
C(35) C -0.2425(7) 0.1001(4) -0.8389(4) 0.027(1) Uani 1.00 d . . .
C(36) C -0.2981(7) 0.1223(4) -0.9392(4) 0.023(1) Uani 1.00 d . . .
C(37) C -0.4582(7) 0.0911(4) -0.9815(4) 0.023(1) Uani 1.00 d . . .
C(38) C -0.6079(7) 0.0925(4) -0.9064(4) 0.020(1) Uani 1.00 d . . .
C(39) C -0.7734(7) 0.0704(4) -0.9599(4) 0.027(1) Uani 1.00 d . . .
C(40) C -0.7500(8) 0.0902(4) -1.0660(4) 0.028(1) Uani 1.00 d . . .
C(41) C -0.5582(7) 0.1156(4) -1.0697(4) 0.024(1) Uani 1.00 d . . .
C(42) C -0.3970(8) 0.0343(4) -1.0058(5) 0.030(1) Uani 1.00 d . . .
C(43) C -0.2836(9) 0.0191(4) -0.6696(5) 0.033(2) Uani 1.00 d . . .
C(44) C -0.4781(8) 0.1102(4) -1.1726(4) 0.026(1) Uani 1.00 d . . .
C(45) C -0.2900(8) 0.1352(4) -1.1807(4) 0.030(1) Uani 1.00 d . . .
C(46) C -0.6082(8) 0.1349(4) -1.2491(4) 0.028(1) Uani 1.00 d . . .
C(47) C -0.6626(9) 0.1922(4) -1.2277(5) 0.033(2) Uani 1.00 d . . .
C(48) C -0.7659(8) 0.2154(4) -1.3132(4) 0.027(1) Uani 1.00 d . . .
C(49) C -0.7516(8) -0.0129(4) -1.2881(4) 0.027(1) Uani 1.00 d . . .
C(50) C -0.9277(8) 0.0089(4) -1.2907(4) 0.026(1) Uani 1.00 d . . .
C(51) C -1.0528(8) -0.0041(4) -1.2204(4) 0.032(1) Uani 1.00 d . . .
C(52) C -1.0084(8) -0.0376(4) -1.1438(4) 0.030(1) Uani 1.00 d . . .
C(53) C -0.8374(8) -0.0589(4) -1.1391(4) 0.028(1) Uani 1.00 d . . .
C(54) C -0.7105(8) -0.0460(4) -1.2094(4) 0.026(1) Uani 1.00 d . . .
C(55) C -0.6142(9) 0.0014(4) -1.3631(5) 0.038(2) Uani 1.00 d . . .
H(1) H 0.3617 -0.1484 -0.8298 0.0318 Uiso 1.00 calc . . .
H(2) H 0.2978 -0.1335 -0.9338 0.0318 Uiso 1.00 calc . . .
H(3) H 0.3510 -0.2234 -0.9265 0.0324 Uiso 1.00 calc . . .
H(4) H 0.2133 -0.2289 -0.8432 0.0324 Uiso 1.00 calc . . .
H(5) H 0.1198 -0.1959 -1.0336 0.0327 Uiso 1.00 calc . . .
H(6) H -0.1773 -0.1945 -0.9807 0.0315 Uiso 1.00 calc . . .
H(7) H -0.1147 -0.2111 -0.8774 0.0315 Uiso 1.00 calc . . .
H(8) H -0.0310 -0.1144 -0.9638 0.0251 Uiso 1.00 calc . . .
H(9) H -0.2203 -0.0717 -0.8665 0.0286 Uiso 1.00 calc . . .
H(10) H -0.3284 -0.1187 -0.9093 0.0286 Uiso 1.00 calc . . .
H(11) H -0.3782 -0.1053 -0.7393 0.0288 Uiso 1.00 calc . . .
H(12) H -0.0946 -0.0849 -0.6848 0.0231 Uiso 1.00 calc . . .
H(13) H 0.0167 -0.1835 -0.7441 0.0268 Uiso 1.00 calc . . .
H(14) H 0.2466 -0.1127 -0.6490 0.0298 Uiso 1.00 calc . . .
H(15) H 0.2994 -0.1691 -0.6819 0.0298 Uiso 1.00 calc . . .
H(16) H 0.2487 -0.1651 -0.5133 0.0251 Uiso 1.00 calc . . .
H(17) H -0.1863 -0.1800 -0.6037 0.0232 Uiso 1.00 calc . . .
H(18) H -0.4356 -0.1382 -0.5683 0.0296 Uiso 1.00 calc . . .
H(19) H -0.3357 -0.0861 -0.5442 0.0296 Uiso 1.00 calc . . .
H(20) H -0.3142 -0.1132 -0.3909 0.0353 Uiso 1.00 calc . . .
H(21) H -0.3886 -0.1684 -0.4185 0.0353 Uiso 1.00 calc . . .
H(22) H -0.1152 -0.2023 -0.4420 0.0287 Uiso 1.00 calc . . .
H(23) H 0.1343 -0.0817 -0.4464 0.0344 Uiso 1.00 calc . . .
H(24) H -0.0611 -0.0640 -0.4685 0.0344 Uiso 1.00 calc . . .
H(25) H 0.0789 -0.0655 -0.5512 0.0344 Uiso 1.00 calc . . .
H(26) H 0.2506 -0.0615 -0.7858 0.0346 Uiso 1.00 calc . . .
H(27) H 0.0497 -0.0473 -0.8005 0.0346 Uiso 1.00 calc . . .
H(28) H 0.1740 -0.0528 -0.8898 0.0346 Uiso 1.00 calc . . .
H(29) H -0.0216 -0.1225 -0.3118 0.0283 Uiso 1.00 calc . . .
H(30) H 0.1636 -0.2181 -0.3329 0.0377 Uiso 1.00 calc . . .
H(31) H 0.2093 -0.1769 -0.2532 0.0377 Uiso 1.00 calc . . .
H(32) H 0.2409 -0.1636 -0.3617 0.0377 Uiso 1.00 calc . . .
H(33) H -0.0983 -0.1818 -0.1872 0.0285 Uiso 1.00 calc . . .
H(34) H -0.2639 -0.1660 -0.2498 0.0285 Uiso 1.00 calc . . .
H(35) H -0.2610 -0.2463 -0.3267 0.0397 Uiso 1.00 calc . . .
H(36) H -0.0848 -0.2618 -0.2731 0.0397 Uiso 1.00 calc . . .
H(37) H -0.0298 -0.2737 -1.0271 0.0529 Uiso 1.00 calc . . .
H(38) H -0.4178 -0.1965 -0.7015 0.0529 Uiso 1.00 calc . . .
H(39) H 0.2351 -0.2476 -0.5565 0.0529 Uiso 1.00 calc . . .
H(40) H -0.5143 -0.2881 -0.1453 0.0529 Uiso 1.00 calc . . .
H(41) H -0.0831 0.1047 -0.6661 0.0328 Uiso 1.00 calc . . .
H(42) H -0.1423 0.0891 -0.5623 0.0328 Uiso 1.00 calc . . .
H(43) H -0.2406 0.1832 -0.6539 0.0318 Uiso 1.00 calc . . .
H(44) H -0.1041 0.1792 -0.5684 0.0318 Uiso 1.00 calc . . .
H(45) H -0.3318 0.1497 -0.4642 0.0336 Uiso 1.00 calc . . .
H(46) H -0.6222 0.1413 -0.5154 0.0333 Uiso 1.00 calc . . .
H(47) H -0.5707 0.1599 -0.6188 0.0333 Uiso 1.00 calc . . .
H(48) H -0.4677 0.0640 -0.5365 0.0326 Uiso 1.00 calc . . .
H(49) H -0.6572 0.0200 -0.6320 0.0291 Uiso 1.00 calc . . .
H(50) H -0.7681 0.0668 -0.5920 0.0291 Uiso 1.00 calc . . .
H(51) H -0.8154 0.0512 -0.7619 0.0278 Uiso 1.00 calc . . .
H(52) H -0.5290 0.0335 -0.8144 0.0254 Uiso 1.00 calc . . .
H(53) H -0.4305 0.1344 -0.7558 0.0288 Uiso 1.00 calc . . .
H(54) H -0.1997 0.0645 -0.8479 0.0320 Uiso 1.00 calc . . .
H(55) H -0.1471 0.1208 -0.8142 0.0320 Uiso 1.00 calc . . .
H(56) H -0.1994 0.1183 -0.9837 0.0261 Uiso 1.00 calc . . .
H(57) H -0.6320 0.1289 -0.8967 0.0220 Uiso 1.00 calc . . .
H(58) H -0.8824 0.0846 -0.9322 0.0322 Uiso 1.00 calc . . .
H(59) H -0.7790 0.0331 -0.9555 0.0322 Uiso 1.00 calc . . .
H(60) H -0.7556 0.0607 -1.1103 0.0324 Uiso 1.00 calc . . .
H(61) H -0.8383 0.1149 -1.0838 0.0324 Uiso 1.00 calc . . .
H(62) H -0.5722 0.1520 -1.0571 0.0280 Uiso 1.00 calc . . .
H(63) H -0.4953 0.0144 -1.0317 0.0363 Uiso 1.00 calc . . .
H(64) H -0.3045 0.0354 -1.0536 0.0363 Uiso 1.00 calc . . .
H(65) H -0.3523 0.0174 -0.9493 0.0363 Uiso 1.00 calc . . .
H(66) H -0.3766 -0.0016 -0.6961 0.0395 Uiso 1.00 calc . . .
H(67) H -0.2509 0.0063 -0.6068 0.0395 Uiso 1.00 calc . . .
H(68) H -0.1795 0.0161 -0.7108 0.0395 Uiso 1.00 calc . . .
H(69) H -0.4680 0.0733 -1.1858 0.0306 Uiso 1.00 calc . . .
H(70) H -0.2454 0.1299 -1.2456 0.0364 Uiso 1.00 calc . . .
H(71) H -0.2947 0.1717 -1.1679 0.0364 Uiso 1.00 calc . . .
H(72) H -0.2078 0.1187 -1.1365 0.0364 Uiso 1.00 calc . . .
H(73) H -0.7151 0.1139 -1.2511 0.0331 Uiso 1.00 calc . . .
H(74) H -0.5520 0.1334 -1.3105 0.0331 Uiso 1.00 calc . . .
H(75) H -0.7324 0.1930 -1.1705 0.0373 Uiso 1.00 calc . . .
H(76) H -0.5546 0.2121 -1.2164 0.0373 Uiso 1.00 calc . . .
H(77) H -0.4937 0.2354 -0.4561 0.0529 Uiso 1.00 calc . . .
H(78) H -0.8419 0.1414 -0.7902 0.0529 Uiso 1.00 calc . . .
H(79) H -0.2491 0.1962 -0.9774 0.0529 Uiso 1.00 calc . . .
H(80) H -1.0019 0.2496 -1.3517 0.0529 Uiso 1.00 calc . . .
H(81) H -1.1711 0.0108 -1.2244 0.0366 Uiso 1.00 calc . . .
H(82) H -1.0953 -0.0461 -1.0941 0.0348 Uiso 1.00 calc . . .
H(83) H -0.8054 -0.0826 -1.0878 0.0347 Uiso 1.00 calc . . .
H(84) H -0.5732 -0.0305 -1.3954 0.0467 Uiso 1.00 calc . . .
H(85) H -0.6670 0.0235 -1.4112 0.0467 Uiso 1.00 calc . . .
H(86) H -0.5149 0.0180 -1.3342 0.0467 Uiso 1.00 calc . . .

loop_
_atom_site_aniso_label
_atom_site_aniso_U_11
_atom_site_aniso_U_22
_atom_site_aniso_U_33
_atom_site_aniso_U_12
_atom_site_aniso_U_13
_atom_site_aniso_U_23
Cl(1) 0.068(1) 0.0379(8) 0.0303(7) -0.0002(8) -0.0089(7) 0.0060(7)
Cl(2) 0.0312(7) 0.0457(9) 0.0469(9) 0.0080(6) 0.0014(6) -0.0113(7)
O(1) 0.023(2) 0.033(2) 0.041(2) 0.000(2) -0.001(2) -0.009(2)
O(2) 0.018(2) 0.027(2) 0.030(2) -0.004(1) -0.002(2) 0.000(2)
O(3) 0.019(2) 0.022(2) 0.030(2) -0.001(1) -0.004(2) 0.001(2)
O(4) 0.035(2) 0.035(2) 0.036(2) -0.009(2) -0.008(2) 0.004(2)
O(5) 0.034(2) 0.028(2) 0.027(2) -0.004(2) 0.000(2) 0.007(2)
O(6) 0.030(2) 0.030(2) 0.041(2) -0.005(2) 0.004(2) -0.012(2)
O(7) 0.023(2) 0.028(2) 0.026(2) 0.004(1) 0.002(2) 0.002(2)
O(8) 0.026(2) 0.023(2) 0.026(2) -0.003(1) -0.001(2) -0.002(2)
O(9) 0.036(2) 0.037(2) 0.031(2) 0.011(2) 0.007(2) 0.006(2)
O(10) 0.033(2) 0.033(2) 0.026(2) 0.001(2) -0.001(2) 0.004(2)
C(1) 0.022(3) 0.034(3) 0.026(3) 0.000(2) 0.001(2) 0.003(2)
C(2) 0.021(3) 0.028(2) 0.030(3) 0.003(2) 0.002(2) -0.001(2)
C(3) 0.026(3) 0.031(2) 0.028(3) 0.001(2) 0.003(2) 0.000(2)
C(4) 0.026(3) 0.023(2) 0.033(3) 0.002(2) -0.002(2) -0.007(2)
C(5) 0.022(2) 0.021(2) 0.027(3) 0.007(2) 0.000(2) 0.002(2)
C(6) 0.023(3) 0.027(3) 0.028(3) 0.006(2) 0.001(2) -0.001(2)
C(7) 0.025(3) 0.020(2) 0.031(3) 0.003(2) -0.001(2) 0.002(2)
C(8) 0.024(2) 0.015(2) 0.024(2) 0.000(2) 0.001(2) -0.002(2)
C(9) 0.021(2) 0.024(3) 0.024(2) -0.001(2) 0.004(2) 0.000(2)
C(10) 0.023(2) 0.027(2) 0.023(2) 0.001(2) 0.001(2) 0.002(2)
C(11) 0.023(3) 0.029(3) 0.025(3) -0.004(2) 0.001(2) 0.006(2)
C(12) 0.020(2) 0.021(2) 0.025(2) -0.002(2) 0.005(2) -0.001(2)
C(13) 0.024(2) 0.019(2) 0.021(2) 0.000(2) -0.002(2) -0.004(2)
C(14) 0.020(2) 0.020(2) 0.022(2) -0.006(2) 0.000(2) -0.002(2)
C(15) 0.026(3) 0.029(3) 0.020(2) 0.000(2) 0.001(2) -0.004(2)
C(16) 0.026(2) 0.036(3) 0.025(3) -0.001(2) 0.001(2) 0.005(2)
C(17) 0.027(3) 0.028(3) 0.021(2) 0.004(2) 0.002(2) -0.003(2)
C(18) 0.037(3) 0.016(2) 0.027(3) -0.006(2) 0.001(2) 0.003(2)
C(19) 0.033(3) 0.027(2) 0.025(3) -0.003(2) 0.005(2) 0.005(2)
C(20) 0.031(3) 0.021(3) 0.021(2) -0.002(2) 0.002(2) 0.002(2)
C(21) 0.031(3) 0.039(3) 0.024(3) -0.008(2) -0.009(2) 0.005(3)
C(22) 0.025(3) 0.027(2) 0.021(3) -0.001(2) 0.001(2) 0.001(2)
C(23) 0.047(4) 0.025(3) 0.026(3) -0.006(2) 0.008(2) -0.003(2)
C(24) 0.035(2) 0.019(3) 0.024(2) -0.004(2) 0.003(2) -0.005(2)
C(25) 0.017(2) 0.037(3) 0.026(3) 0.011(2) 0.003(2) 0.002(2)
C(26) 0.022(3) 0.032(2) 0.027(3) -0.006(2) -0.001(2) 0.006(2)
C(27) 0.022(2) 0.028(2) 0.028(3) 0.002(2) 0.000(2) 0.000(2)
C(28) 0.031(3) 0.027(3) 0.024(3) -0.006(2) 0.000(2) -0.004(2)
C(29) 0.028(2) 0.027(2) 0.025(3) 0.002(2) 0.005(2) 0.006(2)
C(30) 0.032(3) 0.030(3) 0.012(2) -0.008(2) 0.007(2) -0.001(2)
C(31) 0.028(3) 0.028(2) 0.019(2) 0.001(2) 0.000(2) 0.001(2)
C(32) 0.025(2) 0.021(2) 0.022(2) 0.000(2) 0.002(2) 0.002(2)
C(33) 0.027(3) 0.024(3) 0.018(2) 0.003(2) 0.002(2) 0.000(2)
C(34) 0.022(2) 0.024(2) 0.024(2) 0.005(2) 0.001(2) 0.005(2)
C(35) 0.020(3) 0.036(3) 0.023(2) 0.008(2) -0.001(2) 0.002(2)
C(36) 0.021(3) 0.027(2) 0.022(2) 0.005(2) 0.002(2) 0.001(2)
C(37) 0.026(3) 0.025(2) 0.017(2) 0.001(2) 0.002(2) 0.004(2)
C(38) 0.017(2) 0.023(2) 0.020(2) -0.002(2) 0.004(2) -0.001(2)
C(39) 0.019(3) 0.035(3) 0.027(2) -0.005(2) -0.005(2) -0.002(2)
C(40) 0.032(3) 0.026(3) 0.026(3) -0.005(2) -0.003(2) 0.001(2)
C(41) 0.025(2) 0.026(3) 0.022(2) 0.006(2) -0.004(2) 0.003(2)
C(42) 0.034(3) 0.024(3) 0.031(3) 0.009(2) -0.002(2) -0.002(2)
C(43) 0.041(3) 0.024(2) 0.032(3) 0.008(2) 0.000(3) 0.014(3)
C(44) 0.039(3) 0.021(3) 0.018(2) 0.004(2) -0.002(2) -0.006(2)
C(45) 0.034(3) 0.032(3) 0.026(3) 0.007(2) 0.002(2) 0.000(3)
C(46) 0.042(3) 0.023(2) 0.018(3) 0.006(2) -0.007(2) -0.004(2)
C(47) 0.048(4) 0.019(2) 0.030(3) 0.008(2) -0.009(3) 0.001(2)
C(48) 0.032(2) 0.022(3) 0.026(2) 0.006(2) -0.002(2) -0.005(2)
C(49) 0.031(2) 0.028(3) 0.023(2) 0.001(2) -0.002(2) -0.005(2)
C(50) 0.033(2) 0.023(3) 0.023(2) 0.006(2) -0.005(2) -0.008(2)
C(51) 0.035(3) 0.030(3) 0.029(3) 0.006(2) 0.003(2) 0.003(2)
C(52) 0.033(3) 0.029(3) 0.028(3) 0.005(2) -0.001(2) 0.002(2)
C(53) 0.029(2) 0.032(3) 0.023(3) 0.002(2) 0.001(2) 0.001(2)
C(54) 0.032(2) 0.024(3) 0.022(2) -0.001(2) 0.000(2) -0.005(2)
C(55) 0.042(4) 0.046(4) 0.027(3) -0.008(3) 0.007(2) 0.001(3)

loop_
_atom_type_symbol
_atom_type_description
_atom_type_scat_dispersion_real
_atom_type_scat_dispersion_imag
_atom_type_scat_source
C C 0.018 0.009
;International Tables for Crystallography
(1992, Vol. C, Tables 4.2.6.8 and 6.1.1.1)
;
H H 0.000 0.000
;International Tables for Crystallography
(1992, Vol. C, Table 6.1.1.2)
;
O O 0.049 0.032
;International Tables for Crystallography
(1992, Vol. C, Tables 4.2.6.8 and 6.1.1.1)
;
Cl Cl 0.364 0.702
;International Tables for Crystallography
(1992, Vol. C, Tables 4.2.6.8 and 6.1.1.1)
;

loop_
_geom_angle_atom_site_label_1
_geom_angle_atom_site_label_2
_geom_angle_atom_site_label_3
_geom_angle
_geom_angle_site_symmetry_1
_geom_angle_site_symmetry_2
_geom_angle_site_symmetry_3
_geom_angle_publ_flag
C(2) C(1) C(10) 114.9(5) . 1_555 1_555 yes
C(1) C(2) C(3) 108.7(5) . 1_555 1_555 yes
O(1) C(3) C(2) 106.9(5) . 1_555 1_555 yes
O(1) C(3) C(4) 111.7(5) . 1_555 1_555 yes
C(2) C(3) C(4) 109.5(5) . 1_555 1_555 yes
C(3) C(4) C(5) 112.7(5) . 1_555 1_555 yes
C(4) C(5) C(6) 111.9(5) . 1_555 1_555 yes
C(4) C(5) C(10) 112.0(5) . 1_555 1_555 yes
C(6) C(5) C(10) 111.3(5) . 1_555 1_555 yes
C(5) C(6) C(7) 115.3(5) . 1_555 1_555 yes
O(2) C(7) C(6) 107.5(5) . 1_555 1_555 yes
O(2) C(7) C(8) 111.1(5) . 1_555 1_555 yes
C(6) C(7) C(8) 111.5(5) . 1_555 1_555 yes
C(7) C(8) C(9) 111.6(5) . 1_555 1_555 yes
C(7) C(8) C(14) 110.1(5) . 1_555 1_555 yes
C(9) C(8) C(14) 111.3(5) . 1_555 1_555 yes
C(8) C(9) C(10) 113.0(5) . 1_555 1_555 yes
C(8) C(9) C(11) 111.8(5) . 1_555 1_555 yes
C(10) C(9) C(11) 113.9(5) . 1_555 1_555 yes
C(1) C(10) C(5) 108.3(5) . 1_555 1_555 yes
C(1) C(10) C(9) 113.2(5) . 1_555 1_555 yes
C(1) C(10) C(19) 106.1(5) . 1_555 1_555 yes
C(5) C(10) C(9) 108.8(5) . 1_555 1_555 yes
C(5) C(10) C(19) 109.3(5) . 1_555 1_555 yes
C(9) C(10) C(19) 111.0(5) . 1_555 1_555 yes
C(9) C(11) C(12) 114.1(5) . 1_555 1_555 yes
O(3) C(12) C(11) 109.5(5) . 1_555 1_555 yes
O(3) C(12) C(13) 109.9(5) . 1_555 1_555 yes
C(11) C(12) C(13) 112.3(5) . 1_555 1_555 yes
C(12) C(13) C(14) 107.5(5) . 1_555 1_555 yes
C(12) C(13) C(17) 118.3(5) . 1_555 1_555 yes
C(12) C(13) C(18) 108.8(5) . 1_555 1_555 yes
C(14) C(13) C(17) 100.3(5) . 1_555 1_555 yes
C(14) C(13) C(18) 111.6(5) . 1_555 1_555 yes
C(17) C(13) C(18) 110.1(5) . 1_555 1_555 yes
C(8) C(14) C(13) 114.9(5) . 1_555 1_555 yes
C(8) C(14) C(15) 120.1(5) . 1_555 1_555 yes
C(13) C(14) C(15) 104.1(5) . 1_555 1_555 yes
C(14) C(15) C(16) 105.0(5) . 1_555 1_555 yes
C(15) C(16) C(17) 106.1(5) . 1_555 1_555 yes
C(13) C(17) C(16) 103.8(5) . 1_555 1_555 yes
C(13) C(17) C(20) 120.6(5) . 1_555 1_555 yes
C(16) C(17) C(20) 111.9(5) . 1_555 1_555 yes
C(17) C(20) C(21) 113.0(5) . 1_555 1_555 yes
C(17) C(20) C(22) 110.8(5) . 1_555 1_555 yes
C(21) C(20) C(22) 110.9(5) . 1_555 1_555 yes
C(20) C(22) C(23) 114.7(5) . 1_555 1_555 yes
C(22) C(23) C(24) 111.9(5) . 1_555 1_555 yes
O(4) C(24) O(5) 122.1(6) . 1_555 1_555 yes
O(4) C(24) C(23) 122.7(6) . 1_555 1_555 yes
O(5) C(24) C(23) 115.2(6) . 1_555 1_555 yes
C(26) C(25) C(34) 114.8(5) . 1_555 1_555 yes
C(25) C(26) C(27) 108.4(5) . 1_555 1_555 yes
O(6) C(27) C(26) 107.4(5) . 1_555 1_555 yes
O(6) C(27) C(28) 112.2(5) . 1_555 1_555 yes
C(26) C(27) C(28) 110.8(5) . 1_555 1_555 yes
C(27) C(28) C(29) 113.5(5) . 1_555 1_555 yes
C(28) C(29) C(30) 112.0(5) . 1_555 1_555 yes
C(28) C(29) C(34) 112.8(5) . 1_555 1_555 yes
C(30) C(29) C(34) 112.7(5) . 1_555 1_555 yes
C(29) C(30) C(31) 114.0(5) . 1_555 1_555 yes
O(7) C(31) C(30) 106.9(5) . 1_555 1_555 yes
O(7) C(31) C(32) 111.2(5) . 1_555 1_555 yes
C(30) C(31) C(32) 112.1(5) . 1_555 1_555 yes
C(31) C(32) C(33) 111.7(5) . 1_555 1_555 yes
C(31) C(32) C(38) 110.6(5) . 1_555 1_555 yes
C(33) C(32) C(38) 109.2(5) . 1_555 1_555 yes
C(32) C(33) C(34) 111.3(5) . 1_555 1_555 yes
C(32) C(33) C(35) 111.3(5) . 1_555 1_555 yes
C(34) C(33) C(35) 114.0(5) . 1_555 1_555 yes
C(25) C(34) C(29) 108.9(5) . 1_555 1_555 yes
C(25) C(34) C(33) 112.4(5) . 1_555 1_555 yes
C(25) C(34) C(43) 105.8(5) . 1_555 1_555 yes
C(29) C(34) C(33) 108.6(5) . 1_555 1_555 yes
C(29) C(34) C(43) 109.9(5) . 1_555 1_555 yes
C(33) C(34) C(43) 111.3(5) . 1_555 1_555 yes
C(33) C(35) C(36) 113.7(5) . 1_555 1_555 yes
O(8) C(36) C(35) 110.5(5) . 1_555 1_555 yes
O(8) C(36) C(37) 109.7(5) . 1_555 1_555 yes
C(35) C(36) C(37) 110.5(5) . 1_555 1_555 yes
C(36) C(37) C(38) 107.5(5) . 1_555 1_555 yes
C(36) C(37) C(41) 117.0(5) . 1_555 1_555 yes
C(36) C(37) C(42) 109.3(5) . 1_555 1_555 yes
C(38) C(37) C(41) 99.9(5) . 1_555 1_555 yes
C(38) C(37) C(42) 112.6(5) . 1_555 1_555 yes
C(41) C(37) C(42) 110.2(5) . 1_555 1_555 yes
C(32) C(38) C(37) 115.7(5) . 1_555 1_555 yes
C(32) C(38) C(39) 118.4(5) . 1_555 1_555 yes
C(37) C(38) C(39) 104.8(5) . 1_555 1_555 yes
C(38) C(39) C(40) 103.7(5) . 1_555 1_555 yes
C(39) C(40) C(41) 105.8(5) . 1_555 1_555 yes
C(37) C(41) C(40) 104.0(5) . 1_555 1_555 yes
C(37) C(41) C(44) 119.6(5) . 1_555 1_555 yes
C(40) C(41) C(44) 110.6(5) . 1_555 1_555 yes
C(41) C(44) C(45) 112.8(5) . 1_555 1_555 yes
C(41) C(44) C(46) 109.9(5) . 1_555 1_555 yes
C(45) C(44) C(46) 110.3(5) . 1_555 1_555 yes
C(44) C(46) C(47) 114.5(5) . 1_555 1_555 yes
C(46) C(47) C(48) 110.5(5) . 1_555 1_555 yes
O(9) C(48) O(10) 123.7(6) . 1_555 1_555 yes
O(9) C(48) C(47) 122.0(6) . 1_555 1_555 yes
O(10) C(48) C(47) 114.4(6) . 1_555 1_555 yes
C(50) C(49) C(54) 116.5(6) . 1_555 1_555 yes
C(50) C(49) C(55) 121.5(6) . 1_555 1_555 yes
C(54) C(49) C(55) 121.9(6) . 1_555 1_555 yes
Cl(1) C(50) C(49) 120.6(5) . 1_555 1_555 yes
Cl(1) C(50) C(51) 118.4(5) . 1_555 1_555 yes
C(49) C(50) C(51) 121.0(6) . 1_555 1_555 yes
C(50) C(51) C(52) 121.0(6) . 1_555 1_555 yes
C(51) C(52) C(53) 119.1(6) . 1_555 1_555 yes
C(52) C(53) C(54) 120.3(6) . 1_555 1_555 yes
Cl(2) C(54) C(49) 119.8(5) . 1_555 1_555 yes
Cl(2) C(54) C(53) 118.1(5) . 1_555 1_555 yes
C(49) C(54) C(53) 122.0(6) . 1_555 1_555 yes

loop_
_geom_bond_atom_site_label_1
_geom_bond_atom_site_label_2
_geom_bond_distance
_geom_bond_site_symmetry_1
_geom_bond_site_symmetry_2
_geom_bond_publ_flag
Cl(1) C(50) 1.708(6) . . yes
Cl(2) C(54) 1.729(7) . . yes
O(1) C(3) 1.433(8) . . yes
O(2) C(7) 1.441(7) . . yes
O(3) C(12) 1.459(7) . . yes
O(4) C(24) 1.238(8) . . yes
O(5) C(24) 1.310(8) . . yes
O(6) C(27) 1.432(8) . . yes
O(7) C(31) 1.431(8) . . yes
O(8) C(36) 1.444(7) . . yes
O(9) C(48) 1.219(8) . . yes
O(10) C(48) 1.315(8) . . yes
C(1) C(2) 1.533(9) . . yes
C(1) C(10) 1.528(9) . . yes
C(2) C(3) 1.542(9) . . yes
C(3) C(4) 1.521(9) . . yes
C(4) C(5) 1.535(8) . . yes
C(5) C(6) 1.539(9) . . yes
C(5) C(10) 1.564(8) . . yes
C(6) C(7) 1.538(9) . . yes
C(7) C(8) 1.551(8) . . yes
C(8) C(9) 1.519(8) . . yes
C(8) C(14) 1.513(8) . . yes
C(9) C(10) 1.553(9) . . yes
C(9) C(11) 1.550(8) . . yes
C(10) C(19) 1.542(9) . . yes
C(11) C(12) 1.523(8) . . yes
C(12) C(13) 1.535(8) . . yes
C(13) C(14) 1.557(7) . . yes
C(13) C(17) 1.535(9) . . yes
C(13) C(18) 1.557(8) . . yes
C(14) C(15) 1.506(9) . . yes
C(15) C(16) 1.537(9) . . yes
C(16) C(17) 1.569(9) . . yes
C(17) C(20) 1.540(8) . . yes
C(20) C(21) 1.535(9) . . yes
C(20) C(22) 1.544(8) . . yes
C(22) C(23) 1.545(9) . . yes
C(23) C(24) 1.482(9) . . yes
C(25) C(26) 1.531(9) . . yes
C(25) C(34) 1.539(9) . . yes
C(26) C(27) 1.549(9) . . yes
C(27) C(28) 1.501(8) . . yes
C(28) C(29) 1.540(9) . . yes
C(29) C(30) 1.532(9) . . yes
C(29) C(34) 1.545(9) . . yes
C(30) C(31) 1.535(8) . . yes
C(31) C(32) 1.535(9) . . yes
C(32) C(33) 1.537(8) . . yes
C(32) C(38) 1.530(8) . . yes
C(33) C(34) 1.562(8) . . yes
C(33) C(35) 1.526(9) . . yes
C(34) C(43) 1.531(8) . . yes
C(35) C(36) 1.544(8) . . yes
C(36) C(37) 1.543(8) . . yes
C(37) C(38) 1.528(8) . . yes
C(37) C(41) 1.549(8) . . yes
C(37) C(42) 1.549(9) . . yes
C(38) C(39) 1.536(8) . . yes
C(39) C(40) 1.555(9) . . yes
C(40) C(41) 1.570(9) . . yes
C(41) C(44) 1.547(9) . . yes
C(44) C(45) 1.543(10) . . yes
C(44) C(46) 1.557(8) . . yes
C(46) C(47) 1.539(9) . . yes
C(47) C(48) 1.518(9) . . yes
C(49) C(50) 1.424(9) . . yes
C(49) C(54) 1.403(9) . . yes
C(49) C(55) 1.505(10) . . yes
C(50) C(51) 1.389(10) . . yes
C(51) C(52) 1.392(9) . . yes
C(52) C(53) 1.385(9) . . yes
C(53) C(54) 1.398(9) . . yes

loop_
_geom_contact_atom_site_label_1
_geom_contact_atom_site_label_2
_geom_contact_distance
_geom_contact_site_symmetry_1
_geom_contact_site_symmetry_2
_geom_contact_publ_flag
O(1) O(8) 2.664(6) . 2_543 ?
O(1) O(4) 2.724(6) . 1_554 ?
O(1) C(36) 3.355(8) . 2_543 ?
O(2) C(48) 2.984(7) . 2_443 ?
O(2) O(9) 3.126(7) . 2_443 ?
O(2) C(47) 3.236(8) . 2_443 ?
O(2) C(1) 3.331(7) . 1_455 ?
O(2) O(10) 3.455(6) . 2_443 ?
O(3) O(10) 2.655(6) . 2_443 ?
O(3) O(6) 2.665(6) . 2_544 ?
O(3) O(9) 3.398(6) . 2_443 ?
O(3) C(48) 3.412(7) . 2_443 ?
O(3) C(27) 3.528(8) . 2_544 ?
O(4) O(7) 3.122(7) . 2_444 ?
O(4) C(38) 3.380(8) . 2_444 ?
O(4) O(8) 3.388(6) . 2_444 ?
O(4) C(3) 3.473(8) . 1_556 ?
O(4) C(4) 3.557(8) . 1_556 ?
O(5) O(8) 2.665(6) . 2_444 ?
O(5) O(7) 3.455(6) . 2_444 ?
O(5) C(33) 3.558(7) . 2_444 ?
O(6) O(9) 2.717(7) . 1_556 ?
O(6) C(12) 3.420(7) . 2_554 ?
O(7) C(24) 3.017(7) . 2_454 ?
O(7) C(23) 3.316(8) . 2_454 ?
O(7) C(25) 3.337(8) . 1_455 ?
O(8) C(24) 3.430(8) . 2_454 ?
O(8) C(3) 3.582(8) . 2_553 ?
O(9) C(14) 3.394(7) . 2_453 ?
O(9) C(27) 3.457(8) . 1_554 ?
O(9) C(28) 3.535(8) . 1_554 ?
O(10) C(9) 3.544(8) . 2_453 ?

loop_
_geom_torsion_atom_site_label_1
_geom_torsion_atom_site_label_2
_geom_torsion_atom_site_label_3
_geom_torsion_atom_site_label_4
_geom_torsion
_geom_torsion_site_symmetry_1
_geom_torsion_site_symmetry_2
_geom_torsion_site_symmetry_3
_geom_torsion_site_symmetry_4
_geom_torsion_publ_flag
Cl(1) C(50) C(49) C(54) 179.1(5) 1_555 1_555 1_555 1_555 yes
Cl(1) C(50) C(49) C(55) 2.3(8) 1_555 1_555 1_555 1_555 yes
Cl(1) C(50) C(51) C(52) -179.8(5) 1_555 1_555 1_555 1_555 yes
Cl(2) C(54) C(49) C(50) -179.3(4) 1_555 1_555 1_555 1_555 yes
Cl(2) C(54) C(49) C(55) -2.6(8) 1_555 1_555 1_555 1_555 yes
Cl(2) C(54) C(53) C(52) 179.8(5) 1_555 1_555 1_555 1_555 yes
O(1) C(3) C(2) C(1) -178.8(5) 1_555 1_555 1_555 1_555 yes
O(1) C(3) C(4) C(5) 176.3(5) 1_555 1_555 1_555 1_555 yes
O(2) C(7) C(6) C(5) -73.2(6) 1_555 1_555 1_555 1_555 yes
O(2) C(7) C(8) C(9) 69.6(6) 1_555 1_555 1_555 1_555 yes
O(2) C(7) C(8) C(14) -54.5(6) 1_555 1_555 1_555 1_555 yes
O(3) C(12) C(11) C(9) 68.7(6) 1_555 1_555 1_555 1_555 yes
O(3) C(12) C(13) C(14) -67.9(6) 1_555 1_555 1_555 1_555 yes
O(3) C(12) C(13) C(17) 44.7(7) 1_555 1_555 1_555 1_555 yes
O(3) C(12) C(13) C(18) 171.2(5) 1_555 1_555 1_555 1_555 yes
O(4) C(24) C(23) C(22) -84.4(8) 1_555 1_555 1_555 1_555 yes
O(5) C(24) C(23) C(22) 96.8(6) 1_555 1_555 1_555 1_555 yes
O(6) C(27) C(26) C(25) -179.4(5) 1_555 1_555 1_555 1_555 yes
O(6) C(27) C(28) C(29) 175.8(5) 1_555 1_555 1_555 1_555 yes
O(7) C(31) C(30) C(29) -73.6(6) 1_555 1_555 1_555 1_555 yes
O(7) C(31) C(32) C(33) 68.1(6) 1_555 1_555 1_555 1_555 yes
O(7) C(31) C(32) C(38) -53.8(6) 1_555 1_555 1_555 1_555 yes
O(8) C(36) C(35) C(33) 65.4(7) 1_555 1_555 1_555 1_555 yes
O(8) C(36) C(37) C(38) -66.8(6) 1_555 1_555 1_555 1_555 yes
O(8) C(36) C(37) C(41) 44.5(7) 1_555 1_555 1_555 1_555 yes
O(8) C(36) C(37) C(42) 170.6(5) 1_555 1_555 1_555 1_555 yes
O(9) C(48) C(47) C(46) -77.0(8) 1_555 1_555 1_555 1_555 yes
O(10) C(48) C(47) C(46) 103.3(7) 1_555 1_555 1_555 1_555 yes
C(1) C(2) C(3) C(4) -57.5(7) 1_555 1_555 1_555 1_555 yes
C(1) C(10) C(5) C(4) 51.2(7) 1_555 1_555 1_555 1_555 yes
C(1) C(10) C(5) C(6) 177.3(5) 1_555 1_555 1_555 1_555 yes
C(1) C(10) C(9) C(8) -178.9(5) 1_555 1_555 1_555 1_555 yes
C(1) C(10) C(9) C(11) 52.1(7) 1_555 1_555 1_555 1_555 yes
C(2) C(1) C(10) C(5) -54.7(7) 1_555 1_555 1_555 1_555 yes
C(2) C(1) C(10) C(9) 66.1(7) 1_555 1_555 1_555 1_555 yes
C(2) C(1) C(10) C(19) -171.9(5) 1_555 1_555 1_555 1_555 yes
C(2) C(3) C(4) C(5) 58.1(7) 1_555 1_555 1_555 1_555 yes
C(3) C(2) C(1) C(10) 58.7(7) 1_555 1_555 1_555 1_555 yes
C(3) C(4) C(5) C(6) 178.8(5) 1_555 1_555 1_555 1_555 yes
C(3) C(4) C(5) C(10) -55.4(7) 1_555 1_555 1_555 1_555 yes
C(4) C(5) C(6) C(7) 74.8(7) 1_555 1_555 1_555 1_555 yes
C(4) C(5) C(10) C(9) -72.3(6) 1_555 1_555 1_555 1_555 yes
C(4) C(5) C(10) C(19) 166.3(5) 1_555 1_555 1_555 1_555 yes
C(5) C(6) C(7) C(8) 48.7(7) 1_555 1_555 1_555 1_555 yes
C(5) C(10) C(9) C(8) -58.4(6) 1_555 1_555 1_555 1_555 yes
C(5) C(10) C(9) C(11) 172.6(5) 1_555 1_555 1_555 1_555 yes
C(6) C(5) C(10) C(9) 53.8(6) 1_555 1_555 1_555 1_555 yes
C(6) C(5) C(10) C(19) -67.6(7) 1_555 1_555 1_555 1_555 yes
C(6) C(7) C(8) C(9) -50.3(6) 1_555 1_555 1_555 1_555 yes
C(6) C(7) C(8) C(14) -174.3(5) 1_555 1_555 1_555 1_555 yes
C(7) C(6) C(5) C(10) -51.4(7) 1_555 1_555 1_555 1_555 yes
C(7) C(8) C(9) C(10) 57.2(6) 1_555 1_555 1_555 1_555 yes
C(7) C(8) C(9) C(11) -172.8(5) 1_555 1_555 1_555 1_555 yes
C(7) C(8) C(14) C(13) 179.7(5) 1_555 1_555 1_555 1_555 yes
C(7) C(8) C(14) C(15) -54.9(7) 1_555 1_555 1_555 1_555 yes
C(8) C(9) C(10) C(19) 61.9(6) 1_555 1_555 1_555 1_555 yes
C(8) C(9) C(11) C(12) 49.9(7) 1_555 1_555 1_555 1_555 yes
C(8) C(14) C(13) C(12) -56.8(6) 1_555 1_555 1_555 1_555 yes
C(8) C(14) C(13) C(17) 179.0(5) 1_555 1_555 1_555 1_555 yes
C(8) C(14) C(13) C(18) 62.4(7) 1_555 1_555 1_555 1_555 yes
C(8) C(14) C(15) C(16) -164.0(5) 1_555 1_555 1_555 1_555 yes
C(9) C(8) C(14) C(13) 55.4(6) 1_555 1_555 1_555 1_555 yes
C(9) C(8) C(14) C(15) -179.2(5) 1_555 1_555 1_555 1_555 yes
C(9) C(11) C(12) C(13) -53.6(7) 1_555 1_555 1_555 1_555 yes
C(10) C(9) C(8) C(14) -179.4(5) 1_555 1_555 1_555 1_555 yes
C(10) C(9) C(11) C(12) 179.5(5) 1_555 1_555 1_555 1_555 yes
C(11) C(9) C(8) C(14) -49.4(6) 1_555 1_555 1_555 1_555 yes
C(11) C(9) C(10) C(19) -67.0(7) 1_555 1_555 1_555 1_555 yes
C(11) C(12) C(13) C(14) 54.2(6) 1_555 1_555 1_555 1_555 yes
C(11) C(12) C(13) C(17) 166.7(5) 1_555 1_555 1_555 1_555 yes
C(11) C(12) C(13) C(18) -66.8(6) 1_555 1_555 1_555 1_555 yes
C(12) C(13) C(14) C(15) 169.9(5) 1_555 1_555 1_555 1_555 yes
C(12) C(13) C(17) C(16) -155.5(5) 1_555 1_555 1_555 1_555 yes
C(12) C(13) C(17) C(20) 78.2(7) 1_555 1_555 1_555 1_555 yes
C(13) C(14) C(15) C(16) -33.6(6) 1_555 1_555 1_555 1_555 yes
C(13) C(17) C(16) C(15) 19.7(6) 1_555 1_555 1_555 1_555 yes
C(13) C(17) C(20) C(21) -58.1(7) 1_555 1_555 1_555 1_555 yes
C(13) C(17) C(20) C(22) 176.7(5) 1_555 1_555 1_555 1_555 yes
C(14) C(13) C(17) C(16) -39.1(6) 1_555 1_555 1_555 1_555 yes
C(14) C(13) C(17) C(20) -165.4(5) 1_555 1_555 1_555 1_555 yes
C(14) C(15) C(16) C(17) 8.7(6) 1_555 1_555 1_555 1_555 yes
C(15) C(14) C(13) C(17) 45.6(5) 1_555 1_555 1_555 1_555 yes
C(15) C(14) C(13) C(18) -71.0(6) 1_555 1_555 1_555 1_555 yes
C(15) C(16) C(17) C(20) 151.3(5) 1_555 1_555 1_555 1_555 yes
C(16) C(17) C(13) C(18) 78.6(6) 1_555 1_555 1_555 1_555 yes
C(16) C(17) C(20) C(21) 179.5(5) 1_555 1_555 1_555 1_555 yes
C(16) C(17) C(20) C(22) 54.3(7) 1_555 1_555 1_555 1_555 yes
C(17) C(20) C(22) C(23) 56.6(7) 1_555 1_555 1_555 1_555 yes
C(18) C(13) C(17) C(20) -47.7(7) 1_555 1_555 1_555 1_555 yes
C(20) C(22) C(23) C(24) 173.9(5) 1_555 1_555 1_555 1_555 yes
C(21) C(20) C(22) C(23) -69.8(7) 1_555 1_555 1_555 1_555 yes
C(25) C(26) C(27) C(28) -56.5(7) 1_555 1_555 1_555 1_555 yes
C(25) C(34) C(29) C(28) 49.5(7) 1_555 1_555 1_555 1_555 yes
C(25) C(34) C(29) C(30) 177.6(5) 1_555 1_555 1_555 1_555 yes
C(25) C(34) C(33) C(32) -178.9(5) 1_555 1_555 1_555 1_555 yes
C(25) C(34) C(33) C(35) 54.1(7) 1_555 1_555 1_555 1_555 yes
C(26) C(25) C(34) C(29) -54.4(7) 1_555 1_555 1_555 1_555 yes
C(26) C(25) C(34) C(33) 65.9(7) 1_555 1_555 1_555 1_555 yes
C(26) C(25) C(34) C(43) -172.5(5) 1_555 1_555 1_555 1_555 yes
C(26) C(27) C(28) C(29) 55.7(7) 1_555 1_555 1_555 1_555 yes
C(27) C(26) C(25) C(34) 58.0(7) 1_555 1_555 1_555 1_555 yes
C(27) C(28) C(29) C(30) 178.7(5) 1_555 1_555 1_555 1_555 yes
C(27) C(28) C(29) C(34) -52.8(7) 1_555 1_555 1_555 1_555 yes
C(28) C(29) C(30) C(31) 77.2(7) 1_555 1_555 1_555 1_555 yes
C(28) C(29) C(34) C(33) -73.2(6) 1_555 1_555 1_555 1_555 yes
C(28) C(29) C(34) C(43) 164.9(5) 1_555 1_555 1_555 1_555 yes
C(29) C(30) C(31) C(32) 48.4(7) 1_555 1_555 1_555 1_555 yes
C(29) C(34) C(33) C(32) -58.4(6) 1_555 1_555 1_555 1_555 yes
C(29) C(34) C(33) C(35) 174.6(5) 1_555 1_555 1_555 1_555 yes
C(30) C(29) C(34) C(33) 55.0(6) 1_555 1_555 1_555 1_555 yes
C(30) C(29) C(34) C(43) -67.0(7) 1_555 1_555 1_555 1_555 yes
C(30) C(31) C(32) C(33) -51.5(7) 1_555 1_555 1_555 1_555 yes
C(30) C(31) C(32) C(38) -173.4(5) 1_555 1_555 1_555 1_555 yes
C(31) C(30) C(29) C(34) -51.3(7) 1_555 1_555 1_555 1_555 yes
C(31) C(32) C(33) C(34) 57.7(6) 1_555 1_555 1_555 1_555 yes
C(31) C(32) C(33) C(35) -173.9(5) 1_555 1_555 1_555 1_555 yes
C(31) C(32) C(38) C(37) 179.8(5) 1_555 1_555 1_555 1_555 yes
C(31) C(32) C(38) C(39) -54.6(7) 1_555 1_555 1_555 1_555 yes
C(32) C(33) C(34) C(43) 62.6(7) 1_555 1_555 1_555 1_555 yes
C(32) C(33) C(35) C(36) 53.7(7) 1_555 1_555 1_555 1_555 yes
C(32) C(38) C(37) C(36) -58.3(6) 1_555 1_555 1_555 1_555 yes
C(32) C(38) C(37) C(41) 179.1(5) 1_555 1_555 1_555 1_555 yes
C(32) C(38) C(37) C(42) 62.2(7) 1_555 1_555 1_555 1_555 yes
C(32) C(38) C(39) C(40) -164.9(5) 1_555 1_555 1_555 1_555 yes
C(33) C(32) C(38) C(37) 56.4(7) 1_555 1_555 1_555 1_555 yes
C(33) C(32) C(38) C(39) -178.0(5) 1_555 1_555 1_555 1_555 yes
C(33) C(35) C(36) C(37) -56.1(7) 1_555 1_555 1_555 1_555 yes
C(34) C(33) C(32) C(38) -179.6(5) 1_555 1_555 1_555 1_555 yes
C(34) C(33) C(35) C(36) -179.3(5) 1_555 1_555 1_555 1_555 yes
C(35) C(33) C(32) C(38) -51.2(6) 1_555 1_555 1_555 1_555 yes
C(35) C(33) C(34) C(43) -64.3(7) 1_555 1_555 1_555 1_555 yes
C(35) C(36) C(37) C(38) 55.2(6) 1_555 1_555 1_555 1_555 yes
C(35) C(36) C(37) C(41) 166.5(5) 1_555 1_555 1_555 1_555 yes
C(35) C(36) C(37) C(42) -67.3(6) 1_555 1_555 1_555 1_555 yes
C(36) C(37) C(38) C(39) 169.4(5) 1_555 1_555 1_555 1_555 yes
C(36) C(37) C(41) C(40) -156.2(5) 1_555 1_555 1_555 1_555 yes
C(36) C(37) C(41) C(44) 79.8(7) 1_555 1_555 1_555 1_555 yes
C(37) C(38) C(39) C(40) -34.2(6) 1_555 1_555 1_555 1_555 yes
C(37) C(41) C(40) C(39) 20.6(6) 1_555 1_555 1_555 1_555 yes
C(37) C(41) C(44) C(45) -60.0(7) 1_555 1_555 1_555 1_555 yes
C(37) C(41) C(44) C(46) 176.5(5) 1_555 1_555 1_555 1_555 yes
C(38) C(37) C(41) C(40) -40.7(6) 1_555 1_555 1_555 1_555 yes
C(38) C(37) C(41) C(44) -164.7(5) 1_555 1_555 1_555 1_555 yes
C(38) C(39) C(40) C(41) 7.8(6) 1_555 1_555 1_555 1_555 yes
C(39) C(38) C(37) C(41) 46.8(6) 1_555 1_555 1_555 1_555 yes
C(39) C(38) C(37) C(42) -70.1(6) 1_555 1_555 1_555 1_555 yes
C(39) C(40) C(41) C(44) 150.3(5) 1_555 1_555 1_555 1_555 yes
C(40) C(41) C(37) C(42) 78.1(6) 1_555 1_555 1_555 1_555 yes
C(40) C(41) C(44) C(45) 179.3(5) 1_555 1_555 1_555 1_555 yes
C(40) C(41) C(44) C(46) 55.8(6) 1_555 1_555 1_555 1_555 yes
C(41) C(44) C(46) C(47) 53.9(8) 1_555 1_555 1_555 1_555 yes
C(42) C(37) C(41) C(44) -45.9(7) 1_555 1_555 1_555 1_555 yes
C(44) C(46) C(47) C(48) 171.5(6) 1_555 1_555 1_555 1_555 yes
C(45) C(44) C(46) C(47) -71.1(7) 1_555 1_555 1_555 1_555 yes
C(49) C(50) C(51) C(52) 1.7(10) 1_555 1_555 1_555 1_555 yes
C(49) C(54) C(53) C(52) -2.1(10) 1_555 1_555 1_555 1_555 yes
C(50) C(49) C(54) C(53) 2.6(9) 1_555 1_555 1_555 1_555 yes
C(50) C(51) C(52) C(53) -1(1) 1_555 1_555 1_555 1_555 yes
C(51) C(50) C(49) C(54) -2.4(9) 1_555 1_555 1_555 1_555 yes
C(51) C(50) C(49) C(55) -179.2(6) 1_555 1_555 1_555 1_555 yes
C(51) C(52) C(53) C(54) 1.2(10) 1_555 1_555 1_555 1_555 yes
C(53) C(54) C(49) C(55) 179.4(6) 1_555 1_555 1_555 1_555 yes

loop_
_cod_related_entry_id
_cod_related_entry_database
_cod_related_entry_code
1 ChemSpider 21197817
